data_7203944
loop_
_publ_author_name
'Scheffler, G\"otz'
'Montavon, Francois'
'Hennig, Michael'
'Wessel, Hans Peter'

_publ_section_title
;
 Carbohydrate \a-oxoketene N,O-ketals in the synthesis of
 dihydroquinolines
;
_journal_issue 5
_journal_name_full 'Journal of the Chemical Society, Perkin Transactions 1'
_journal_page_first 753
_journal_paper_doi 10.1039/a908806g
_journal_year 2000
_chemical_formula_sum 'C19 H17 N O4'
_chemical_formula_weight 323.34
_chemical_name_common 'Ro 67-3926'
_chemical_name_systematic
;
3-Hydroxy-2-hydroxymethyl-10-phenyl-2,3,9,10-tetrahydro-1-
oxa-9-aza-anthrazen-4-one
;
_space_group_IT_number 19
_symmetry_cell_setting orthorhombic
_symmetry_space_group_name_Hall 'P 2ac 2ab'
_symmetry_space_group_name_H-M 'P 21 21 21'
_atom_sites_solution_hydrogens geom
_atom_sites_solution_primary direct
_atom_sites_solution_secondary difmap
_audit_creation_method SHELXL-97
_cell_angle_alpha 90.00
_cell_angle_beta 90.00
_cell_angle_gamma 90.00
_cell_formula_units_Z 4
_cell_length_a 7.0460(10)
_cell_length_b 7.2040(10)
_cell_length_c 31.591(4)
_cell_measurement_reflns_used 19
_cell_measurement_temperature 293(2)
_cell_measurement_theta_max 56.022
_cell_measurement_theta_min 22.598
_cell_volume 1603.5(4)
_computing_cell_refinement 'Siemens XSCANS'
_computing_data_collection 'Siemens XSCANS'
_computing_data_reduction 'Siemens XSCANS'
_computing_molecular_graphics 'XP, MOLOC'
_computing_publication_material -
_computing_structure_refinement 'SHELXL-97 (Sheldrick, 1997)'
_computing_structure_solution 'SHELXS-97 (Sheldrick, 1990)'
_diffrn_ambient_temperature 293(2)
_diffrn_measured_fraction_theta_full 0.962
_diffrn_measured_fraction_theta_max 0.962
_diffrn_measurement_device_type P4
_diffrn_measurement_method Theta/2Theta
_diffrn_radiation_monochromator graphite
_diffrn_radiation_source 'rotating anode'
_diffrn_radiation_type CuK\a
_diffrn_radiation_wavelength 1.54178
_diffrn_reflns_av_R_equivalents 0.0173
_diffrn_reflns_av_sigmaI/netI 0.0134
_diffrn_reflns_limit_h_max 8
_diffrn_reflns_limit_h_min -1
_diffrn_reflns_limit_k_max 8
_diffrn_reflns_limit_k_min -1
_diffrn_reflns_limit_l_max 33
_diffrn_reflns_limit_l_min -1
_diffrn_reflns_number 2169
_diffrn_reflns_theta_full 65.00
_diffrn_reflns_theta_max 65.00
_diffrn_reflns_theta_min 2.80
_diffrn_standards_decay_% 0
_diffrn_standards_interval_count 200
_diffrn_standards_number 3
_exptl_absorpt_coefficient_mu 0.775
_exptl_crystal_colour colourless
_exptl_crystal_density_diffrn 1.339
_exptl_crystal_density_method 'not measured'
_exptl_crystal_description rod
_exptl_crystal_F_000 680
_exptl_crystal_size_max 0.4
_exptl_crystal_size_mid 0.45
_exptl_crystal_size_min 0.4
_refine_diff_density_max 0.450
_refine_diff_density_min -0.219
_refine_diff_density_rms 0.050
_refine_ls_abs_structure_details 'Flack H D (1983), Acta Cryst. A39, 876-881'
_refine_ls_abs_structure_Flack -0.9(5)
_refine_ls_extinction_coef 0.0126(13)
_refine_ls_extinction_expression Fc^*^=kFc[1+0.001xFc^2^\l^3^/sin(2\q)]^-1/4^
_refine_ls_extinction_method SHELXL
_refine_ls_goodness_of_fit_ref 1.137
_refine_ls_hydrogen_treatment mixed
_refine_ls_matrix_type full
_refine_ls_number_parameters 239
_refine_ls_number_reflns 1979
_refine_ls_number_restraints 5
_refine_ls_restrained_S_all 1.149
_refine_ls_R_factor_all 0.0570
_refine_ls_R_factor_gt 0.0559
_refine_ls_shift/su_max 0.721
_refine_ls_shift/su_mean 0.032
_refine_ls_structure_factor_coef Fsqd
_refine_ls_weighting_details 'w=1/[\s^2^(Fo^2^)+(0.0844P)^2^+0.5433P] where P=(Fo^2^+2Fc^2^)/3'
_refine_ls_weighting_scheme calc
_refine_ls_wR_factor_gt 0.1519
_refine_ls_wR_factor_ref 0.1529
_reflns_number_gt 1934
_reflns_number_total 1979
_reflns_threshold_expression >2sigma(I)
_cod_data_source_file a908806g.txt
_cod_data_source_block compound18
_cod_depositor_comments
;
The following automatic conversions were performed:
'_symmetry_cell_setting' value 'Orthorhombic' changed to 'orthorhombic'
according to '/home/saulius/struct/CIF-dictionaries/cif_core.dic'
dictionary named 'cif_core.dic' version 2.4.1 from 2010-06-29.

Automatic conversion script
Id: cif_fix_enum 1527 2010-12-29 10:47:43Z saulius 

The following automatic conversions were performed:

'_refine_ls_weighting_scheme' value 'calc
w=1/[\s^2^(Fo^2^)+(0.0844P)^2^+0.5433P] where P=(Fo^2^+2Fc^2^)/3' was
changed to 'calc'. New tag '_refine_ls_weighting_details' was
created. The value of the new tag was set to
'w=1/[\s^2^(Fo^2^)+(0.0844P)^2^+0.5433P] where P=(Fo^2^+2Fc^2^)/3'.

Automatic conversion script
Id: cif_fix_values 3143 2015-03-26 13:38:13Z robertas 
;
_cod_original_sg_symbol_H-M P2(1)2(1)2(1)
_cod_database_code 7203944

loop_
_symmetry_equiv_pos_as_xyz
'x, y, z'
'-x+1/2, -y, z+1/2'
'-x, y+1/2, -z+1/2'
'x+1/2, -y+1/2, -z'

loop_
_atom_site_label
_atom_site_type_symbol
_atom_site_fract_x
_atom_site_fract_y
_atom_site_fract_z
_atom_site_U_iso_or_equiv
_atom_site_adp_type
_atom_site_occupancy
_atom_site_calc_flag
_atom_site_refinement_flags
_atom_site_disorder_assembly
_atom_site_disorder_group
N1 N 0.9540(3) 0.5858(4) 0.09376(9) 0.0541(7) Uani 1 d . . .
H1A H 0.8404 0.6215 0.0880 0.065 Uiso 1 calc R . .
O2 O 1.0512(3) 0.8257(3) 0.05517(7) 0.0562(6) Uani 1 d . . .
O3 O 1.5999(3) 0.7434(5) 0.08690(12) 0.0969(11) Uani 1 d . . .
O4 O 1.5213(4) 1.0197(5) 0.03669(12) 0.1072(12) Uani 1 d . . .
H4A H 1.4820 1.1056 0.0221 0.161 Uiso 1 calc R . .
C6A C 1.1024(14) 1.1144(11) 0.0214(3) 0.069(2) Uani 0.547(12) d PDU A 1
H6AA H 0.9755 1.1411 0.0316 0.083 Uiso 0.547(12) calc PR A 1
H6AB H 1.1755 1.2283 0.0231 0.083 Uiso 0.547(12) calc PR A 1
O5A O 1.0924(12) 1.0659(9) -0.01609(19) 0.102(3) Uani 0.547(12) d PU A 1
H5A H 0.9806 1.0571 -0.0231 1(3) Uiso 0.547(12) calc PR A 1
C6B C 1.155(3) 1.130(4) 0.0135(6) 0.34(3) Uani 0.453(12) d PD A 2
H6BA H 1.2026 1.2510 0.0220 0.406 Uiso 0.453(12) calc PR A 2
H6BB H 1.2107 1.0954 -0.0135 0.406 Uiso 0.453(12) calc PR A 2
O5B O 0.9518(15) 1.1240(19) 0.0126(4) 0.158(6) Uani 0.453(12) d P A 2
H5B H 0.9092 1.1946 0.0306 1.9(11) Uiso 0.453(12) calc PR A 2
C7 C 1.1908(5) 0.9733(5) 0.04965(12) 0.0618(9) Uani 1 d DU . .
H7A H 1.2035 1.0330 0.0774 0.074 Uiso 1 calc R B 1
C8 C 1.3785(5) 0.8844(6) 0.04079(12) 0.0673(10) Uani 1 d . . .
H8A H 1.3699 0.8130 0.0144 0.081 Uiso 1 calc R . .
C9 C 1.4298(4) 0.7541(5) 0.07697(12) 0.0617(9) Uani 1 d . . .
C10 C 1.2809(4) 0.6619(4) 0.09693(9) 0.0457(7) Uani 1 d . . .
C11 C 1.3079(5) 0.5287(4) 0.13394(10) 0.0543(8) Uani 1 d . . .
H11A H 1.4308 0.4671 0.1303 0.065 Uiso 1 calc R . .
C12 C 1.3132(6) 0.6332(5) 0.17614(11) 0.0690(11) Uani 1 d . . .
C13 C 1.4692(9) 0.7346(7) 0.18778(16) 0.1022(17) Uani 1 d . . .
H13A H 1.5742 0.7383 0.1700 0.123 Uiso 1 calc R . .
C14 C 1.4733(13) 0.8325(9) 0.2259(2) 0.137(3) Uani 1 d . . .
H14A H 1.5802 0.9008 0.2334 0.164 Uiso 1 calc R . .
C15 C 1.3226(18) 0.8275(9) 0.2517(2) 0.153(4) Uani 1 d . . .
H15A H 1.3266 0.8911 0.2773 0.184 Uiso 1 calc R . .
C16 C 1.1652(12) 0.7316(7) 0.24120(14) 0.114(2) Uani 1 d . . .
H16A H 1.0612 0.7317 0.2593 0.137 Uiso 1 calc R . .
C17 C 1.1570(8) 0.6334(5) 0.20374(12) 0.0822(13) Uani 1 d . . .
H17A H 1.0480 0.5672 0.1968 0.099 Uiso 1 calc R . .
C18 C 1.1563(5) 0.3808(4) 0.13333(10) 0.0527(8) Uani 1 d . . .
C19 C 1.1808(7) 0.2112(5) 0.15370(12) 0.0734(11) Uani 1 d . . .
H19A H 1.2967 0.1838 0.1663 0.088 Uiso 1 calc R . .
C20 C 1.0353(9) 0.0832(5) 0.15538(14) 0.0870(14) Uani 1 d . . .
H20A H 1.0543 -0.0295 0.1691 0.104 Uiso 1 calc R . .
C21 C 0.8646(8) 0.1199(5) 0.13722(14) 0.0830(13) Uani 1 d . . .
H21A H 0.7670 0.0332 0.1387 0.100 Uiso 1 calc R . .
C22 C 0.8364(6) 0.2888(5) 0.11627(12) 0.0690(10) Uani 1 d . . .
H22A H 0.7207 0.3148 0.1034 0.083 Uiso 1 calc R . .
C23 C 0.9822(5) 0.4161(4) 0.11496(10) 0.0501(7) Uani 1 d . . .
C24 C 1.1003(4) 0.6920(4) 0.08249(9) 0.0446(7) Uani 1 d . . .

loop_
_atom_site_aniso_label
_atom_site_aniso_U_11
_atom_site_aniso_U_22
_atom_site_aniso_U_33
_atom_site_aniso_U_23
_atom_site_aniso_U_13
_atom_site_aniso_U_12
N1 0.0362(11) 0.0509(14) 0.0752(16) 0.0175(13) 0.0009(12) 0.0004(12)
O2 0.0450(11) 0.0619(13) 0.0618(12) 0.0245(10) -0.0093(9) -0.0045(11)
O3 0.0369(11) 0.092(2) 0.162(3) 0.031(2) -0.0021(15) 0.0011(15)
O4 0.0725(17) 0.099(2) 0.150(3) 0.054(2) 0.0217(19) -0.0244(19)
C6A 0.068(5) 0.074(4) 0.066(3) 0.052(3) -0.010(4) -0.036(4)
O5A 0.133(7) 0.096(4) 0.077(2) 0.023(3) -0.009(4) 0.023(5)
C6B 0.091(11) 0.79(8) 0.133(14) 0.29(3) 0.007(9) 0.10(2)
O5B 0.093(7) 0.174(11) 0.207(12) 0.098(10) -0.004(7) 0.024(8)
C7 0.0492(16) 0.0580(19) 0.078(2) 0.0290(18) -0.0029(16) -0.0106(17)
C8 0.0561(18) 0.076(2) 0.070(2) 0.0217(19) 0.0128(16) -0.012(2)
C9 0.0388(14) 0.0611(19) 0.085(2) 0.0086(18) 0.0034(15) 0.0060(16)
C10 0.0401(14) 0.0427(15) 0.0544(15) 0.0083(14) -0.0017(12) 0.0037(13)
C11 0.0509(16) 0.0449(16) 0.0670(19) 0.0124(15) -0.0087(15) 0.0093(16)
C12 0.098(3) 0.0419(16) 0.067(2) 0.0153(16) -0.036(2) 0.001(2)
C13 0.126(4) 0.079(3) 0.102(3) 0.021(2) -0.056(3) -0.029(3)
C14 0.197(8) 0.087(4) 0.126(5) 0.009(4) -0.081(5) -0.047(5)
C15 0.289(12) 0.079(3) 0.091(4) 0.004(3) -0.060(6) -0.022(7)
C16 0.214(7) 0.066(3) 0.063(2) -0.001(2) -0.012(3) 0.013(4)
C17 0.128(4) 0.059(2) 0.060(2) 0.0067(17) -0.003(2) 0.009(3)
C18 0.0669(19) 0.0366(14) 0.0546(16) 0.0042(13) 0.0004(15) 0.0047(16)
C19 0.104(3) 0.0399(16) 0.076(2) 0.0098(16) -0.004(2) 0.015(2)
C20 0.136(4) 0.0370(17) 0.088(3) 0.0135(17) 0.009(3) -0.002(3)
C21 0.110(3) 0.0465(19) 0.093(3) 0.010(2) 0.021(3) -0.017(2)
C22 0.070(2) 0.0543(19) 0.083(2) 0.0025(18) 0.0128(19) -0.012(2)
C23 0.0560(17) 0.0369(14) 0.0573(17) 0.0054(13) 0.0075(14) -0.0004(15)
C24 0.0409(13) 0.0446(14) 0.0482(14) 0.0114(12) -0.0006(12) 0.0004(13)

loop_
_atom_type_symbol
_atom_type_description
_atom_type_scat_dispersion_real
_atom_type_scat_dispersion_imag
_atom_type_scat_source
C C 0.0181 0.0091 'International Tables Vol C Tables 4.2.6.8 and 6.1.1.4'
H H 0.0000 0.0000 'International Tables Vol C Tables 4.2.6.8 and 6.1.1.4'
N N 0.0311 0.0180 'International Tables Vol C Tables 4.2.6.8 and 6.1.1.4'
O O 0.0492 0.0322 'International Tables Vol C Tables 4.2.6.8 and 6.1.1.4'

loop_
_geom_angle_atom_site_label_1
_geom_angle_atom_site_label_2
_geom_angle_atom_site_label_3
_geom_angle
_geom_angle_site_symmetry_1
_geom_angle_site_symmetry_3
_geom_angle_publ_flag
C24 N1 C23 121.1(2) . . ?
C24 O2 C7 115.3(2) . . ?
O5A C6A C7 113.9(8) . . ?
O5B C6B C7 98.4(13) . . ?
O2 C7 C6A 106.7(4) . . ?
O2 C7 C8 107.8(3) . . ?
C6A C7 C8 123.4(5) . . ?
O2 C7 C6B 119.1(10) . . ?
C6A C7 C6B 16.4(8) . . ?
C8 C7 C6B 107.6(8) . . ?
O4 C8 C7 110.7(3) . . ?
O4 C8 C9 109.1(3) . . ?
C7 C8 C9 109.5(3) . . ?
O3 C9 C10 125.7(4) . . ?
O3 C9 C8 117.2(3) . . ?
C10 C9 C8 117.1(3) . . ?
C24 C10 C9 118.3(3) . . ?
C24 C10 C11 118.1(3) . . ?
C9 C10 C11 123.6(3) . . ?
C18 C11 C10 110.3(2) . . ?
C18 C11 C12 112.1(3) . . ?
C10 C11 C12 111.2(2) . . ?
C13 C12 C17 117.5(4) . . ?
C13 C12 C11 121.0(4) . . ?
C17 C12 C11 121.4(4) . . ?
C12 C13 C14 121.2(6) . . ?
C15 C14 C13 119.7(7) . . ?
C14 C15 C16 121.0(6) . . ?
C15 C16 C17 120.6(7) . . ?
C16 C17 C12 120.0(5) . . ?
C23 C18 C19 117.8(3) . . ?
C23 C18 C11 120.3(3) . . ?
C19 C18 C11 121.8(3) . . ?
C20 C19 C18 120.8(4) . . ?
C21 C20 C19 120.8(3) . . ?
C20 C21 C22 119.6(4) . . ?
C23 C22 C21 119.1(4) . . ?
C22 C23 C18 121.8(3) . . ?
C22 C23 N1 119.1(3) . . ?
C18 C23 N1 119.0(3) . . ?
N1 C24 O2 112.6(2) . . ?
N1 C24 C10 122.7(3) . . ?
O2 C24 C10 124.7(3) . . ?

loop_
_geom_bond_atom_site_label_1
_geom_bond_atom_site_label_2
_geom_bond_distance
_geom_bond_site_symmetry_2
_geom_bond_publ_flag
N1 C24 1.332(4) . ?
N1 C23 1.408(4) . ?
O2 C24 1.339(3) . ?
O2 C7 1.460(4) . ?
O3 C9 1.242(4) . ?
O4 C8 1.407(4) . ?
C6A O5A 1.237(12) . ?
C6A C7 1.489(8) . ?
C6B O5B 1.44(2) . ?
C6B C7 1.626(15) . ?
C7 C8 1.496(5) . ?
C8 C9 1.522(5) . ?
C9 C10 1.392(4) . ?
C10 C24 1.369(4) . ?
C10 C11 1.524(4) . ?
C11 C18 1.509(5) . ?
C11 C12 1.531(5) . ?
C12 C13 1.370(6) . ?
C12 C17 1.405(6) . ?
C13 C14 1.396(8) . ?
C14 C15 1.340(12) . ?
C15 C16 1.348(11) . ?
C16 C17 1.380(6) . ?
C18 C23 1.381(5) . ?
C18 C19 1.392(4) . ?
C19 C20 1.380(6) . ?
C20 C21 1.359(7) . ?
C21 C22 1.399(5) . ?
C22 C23 1.378(5) . ?
